data_7013556
loop_
_publ_author_name
'Stender, Matthias'
'Olmstead, Marilyn M.'
'Balch, Alan L.'
'Rios, Daniel'
'Attar, Saeed'

_publ_section_title
;
 Cation and hydrogen bonding effects on the self-association and
 luminescence of the dicyanoaurate ion, [Au(CN)2]?
;
_journal_issue 22
_journal_name_full 'Dalton Transactions'
_journal_page_first 4282
_journal_paper_doi 10.1039/b310085e
_journal_year 2003
_chemical_formula_sum 'C6 H10 Au N3'
_chemical_formula_weight 321.14
_chemical_name_common 'Pyrrolidinium Gold cyanide'
_chemical_name_systematic
;
?
;
_space_group_IT_number 15
_symmetry_cell_setting monoclinic
_symmetry_space_group_name_Hall '-C 2yc'
_symmetry_space_group_name_H-M 'C 1 2/c 1'
_atom_sites_solution_hydrogens geom
_atom_sites_solution_primary direct
_atom_sites_solution_secondary difmap
_audit_creation_method SHELXL-97
_cell_angle_alpha 90.00
_cell_angle_beta 121.927(2)
_cell_angle_gamma 90.00
_cell_formula_units_Z 8
_cell_length_a 20.215(3)
_cell_length_b 8.5264(11)
_cell_length_c 11.8138(15)
_cell_measurement_reflns_used 835
_cell_measurement_temperature 90(2)
_cell_measurement_theta_max 30.72
_cell_measurement_theta_min 2.94
_cell_volume 1728.2(4)
_computing_cell_refinement 'Bruker SMART'
_computing_data_collection 'Bruker SMART'
_computing_data_reduction 'Bruker SHELXTL v. 5.10'
_computing_molecular_graphics 'XP, Bruker SHELXTL v. 5.10'
_computing_publication_material 'XCIF, Bruker SHELXTL v. 5.10'
_computing_structure_refinement 'XL, Bruker SHELXTL v. 5.10'
_computing_structure_solution 'XS, Bruker SHELXTL v. 5.10'
_diffrn_ambient_temperature 90(2)
_diffrn_measured_fraction_theta_full 0.941
_diffrn_measured_fraction_theta_max 0.941
_diffrn_measurement_device_type 'Bruker SMART 1000'
_diffrn_measurement_method /w
_diffrn_radiation_monochromator graphite
_diffrn_radiation_source 'normal-focus sealed tube'
_diffrn_radiation_type MoK\a
_diffrn_radiation_wavelength 0.71073
_diffrn_reflns_av_R_equivalents 0.0423
_diffrn_reflns_av_sigmaI/netI 0.0382
_diffrn_reflns_limit_h_max 29
_diffrn_reflns_limit_h_min -28
_diffrn_reflns_limit_k_max 11
_diffrn_reflns_limit_k_min -12
_diffrn_reflns_limit_l_max 16
_diffrn_reflns_limit_l_min -16
_diffrn_reflns_number 11083
_diffrn_reflns_theta_full 31.43
_diffrn_reflns_theta_max 31.43
_diffrn_reflns_theta_min 2.37
_diffrn_standards_decay_% <0.01
_diffrn_standards_number '50 frames remeasured'
_exptl_absorpt_coefficient_mu 16.958
_exptl_absorpt_correction_T_max 0.6302
_exptl_absorpt_correction_T_min 0.2570
_exptl_absorpt_correction_type multi-scan
_exptl_absorpt_process_details
;
SADABS: an empirical absorption program by G. M. Sheldrick
using the method described by Blessing, R. H.; Acta Cryst.
A51, 1995, 33.
;
_exptl_crystal_colour colorless
_exptl_crystal_density_diffrn 2.468
_exptl_crystal_density_method 'not measured'
_exptl_crystal_description needle
_exptl_crystal_F_000 1168
_exptl_crystal_size_max 0.11
_exptl_crystal_size_mid 0.06
_exptl_crystal_size_min 0.03
_refine_diff_density_max 1.710
_refine_diff_density_min -2.077
_refine_diff_density_rms 0.201
_refine_ls_extinction_coef 0.00015(4)
_refine_ls_extinction_expression Fc^*^=kFc[1+0.001xFc^2^\l^3^/sin(2\q)]^-1/4^
_refine_ls_extinction_method SHELXL
_refine_ls_goodness_of_fit_ref 1.036
_refine_ls_hydrogen_treatment mixed
_refine_ls_matrix_type full
_refine_ls_number_parameters 110
_refine_ls_number_reflns 2690
_refine_ls_number_restraints 0
_refine_ls_restrained_S_all 1.036
_refine_ls_R_factor_all 0.0353
_refine_ls_R_factor_gt 0.0237
_refine_ls_shift/su_max 0.001
_refine_ls_shift/su_mean 0.000
_refine_ls_structure_factor_coef Fsqd
_refine_ls_weighting_details 'calc w=1/[\s^2^(Fo^2^)+(0.0205P)^2^+1.6115P] where P=(Fo^2^+2Fc^2^)/3'
_refine_ls_weighting_scheme calc
_refine_ls_wR_factor_gt 0.0497
_refine_ls_wR_factor_ref 0.0526
_reflns_number_gt 2219
_reflns_number_total 2690
_reflns_threshold_expression >2sigma(I)
_cod_data_source_file b310085e.txt
_cod_data_source_block mas126h
_cod_depositor_comments
;
The following automatic conversions were performed:
'_exptl_absorpt_correction_type' value 'multi scan' changed to
'multi-scan' according to
'/home/saulius/struct/CIF-dictionaries/cif_core.dic' dictionary named
'cif_core.dic' version 2.4.1 from 2010-06-29.

Automatic conversion script
Id: cif_fix_enum 1527 2010-12-29 10:47:43Z saulius 
;
_cod_original_sg_symbol_H-M 'C 2/c'
_cod_database_code 7013556

loop_
_symmetry_equiv_pos_as_xyz
'x, y, z'
'-x, y, -z+1/2'
'x+1/2, y+1/2, z'
'-x+1/2, y+1/2, -z+1/2'
'-x, -y, -z'
'x, -y, z-1/2'
'-x+1/2, -y+1/2, -z'
'x+1/2, -y+1/2, z-1/2'

loop_
_atom_site_label
_atom_site_type_symbol
_atom_site_fract_x
_atom_site_fract_y
_atom_site_fract_z
_atom_site_U_iso_or_equiv
_atom_site_adp_type
_atom_site_occupancy
_atom_site_symmetry_multiplicity
_atom_site_calc_flag
_atom_site_refinement_flags
_atom_site_disorder_assembly
_atom_site_disorder_group
Au1 Au 0.5000 0.60228(2) 0.2500 0.01581(6) Uani 1 2 d S . .
N1 N 0.6825(2) 0.6079(5) 0.4282(4) 0.0281(8) Uani 1 1 d . . .
C1 C 0.6157(3) 0.6062(5) 0.3633(4) 0.0220(8) Uani 1 1 d . . .
Au2 Au 0.5000 0.5000 0.0000 0.01659(7) Uani 1 2 d S . .
N2 N 0.6054(2) 0.7967(6) 0.0628(4) 0.0320(9) Uani 1 1 d . . .
C2 C 0.5661(3) 0.6891(6) 0.0367(4) 0.0232(8) Uani 1 1 d . . .
N3 N 0.6850(2) 0.9558(5) 0.3129(4) 0.0208(7) Uani 1 1 d . B .
H3A H 0.664(3) 0.889(6) 0.243(6) 0.025 Uiso 1 1 d . . .
H3B H 0.721(3) 0.928(6) 0.389(6) 0.025 Uiso 1 1 d . . .
C3 C 0.6200(3) 1.0217(6) 0.3243(6) 0.0306(11) Uani 1 1 d . B .
H3C H 0.5718 0.9595 0.2704 0.037 Uiso 1 1 calc R . .
H3D H 0.6341 1.0214 0.4184 0.037 Uiso 1 1 calc R . .
C4 C 0.6088(4) 1.1841(8) 0.2730(8) 0.0570(19) Uani 1 1 d . . .
H4A H 0.5624 1.1888 0.1813 0.068 Uiso 1 1 calc R A 1
H4B H 0.6000 1.2552 0.3300 0.068 Uiso 1 1 calc R A 1
C5A C 0.6754(13) 1.2331(18) 0.272(4) 0.042(5) Uani 0.42(4) 1 d P B 1
H5AA H 0.7095 1.2975 0.3524 0.051 Uiso 0.42(4) 1 calc PR B 1
H5AB H 0.6598 1.2971 0.1922 0.051 Uiso 0.42(4) 1 calc PR B 1
C5B C 0.6518(11) 1.2069(17) 0.206(2) 0.035(4) Uani 0.58(4) 1 d P B 2
H5BA H 0.6725 1.3150 0.2198 0.042 Uiso 0.58(4) 1 calc PR B 2
H5BB H 0.6179 1.1867 0.1092 0.042 Uiso 0.58(4) 1 calc PR B 2
C6 C 0.7185(3) 1.0864(5) 0.2725(5) 0.0290(10) Uani 1 1 d . . .
H6A H 0.7093 1.0669 0.1826 0.035 Uiso 1 1 calc R B 1
H6B H 0.7752 1.0969 0.3369 0.035 Uiso 1 1 calc R B 1

loop_
_atom_site_aniso_label
_atom_site_aniso_U_11
_atom_site_aniso_U_22
_atom_site_aniso_U_33
_atom_site_aniso_U_23
_atom_site_aniso_U_13
_atom_site_aniso_U_12
Au1 0.01899(11) 0.01629(11) 0.01270(10) 0.000 0.00876(9) 0.000
N1 0.027(2) 0.027(2) 0.025(2) 0.0036(16) 0.0092(17) -0.0050(16)
C1 0.030(2) 0.021(2) 0.019(2) 0.0003(16) 0.0155(18) -0.0061(17)
Au2 0.01918(12) 0.01834(12) 0.01354(11) -0.00173(7) 0.00954(9) -0.00053(7)
N2 0.043(2) 0.035(2) 0.0248(19) -0.0089(19) 0.0218(18) -0.014(2)
C2 0.028(2) 0.030(2) 0.0141(17) -0.0012(17) 0.0130(17) -0.0007(19)
N3 0.0198(18) 0.0203(18) 0.0206(18) -0.0023(15) 0.0094(16) -0.0010(14)
C3 0.035(3) 0.025(2) 0.044(3) -0.001(2) 0.030(3) 0.0021(19)
C4 0.070(4) 0.044(3) 0.089(5) 0.041(4) 0.064(4) 0.035(3)
C5A 0.047(10) 0.017(7) 0.052(15) 0.000(7) 0.018(10) -0.003(6)
C5B 0.047(8) 0.022(5) 0.041(8) 0.008(5) 0.027(7) 0.007(5)
C6 0.028(2) 0.025(2) 0.037(3) 0.005(2) 0.019(2) -0.0031(18)

loop_
_atom_type_symbol
_atom_type_description
_atom_type_scat_dispersion_real
_atom_type_scat_dispersion_imag
_atom_type_scat_source
C C 0.0033 0.0016 'International Tables Vol C Tables 4.2.6.8 and 6.1.1.4'
H H 0.0000 0.0000 'International Tables Vol C Tables 4.2.6.8 and 6.1.1.4'
N N 0.0061 0.0033 'International Tables Vol C Tables 4.2.6.8 and 6.1.1.4'
Au Au -2.0133 8.8022 'International Tables Vol C Tables 4.2.6.8 and 6.1.1.4'

loop_
_geom_angle_atom_site_label_1
_geom_angle_atom_site_label_2
_geom_angle_atom_site_label_3
_geom_angle
_geom_angle_site_symmetry_1
_geom_angle_site_symmetry_3
_geom_angle_publ_flag
C1 Au1 C1 178.1(3) . 2_655 ?
C1 Au1 Au2 93.08(12) . . ?
C1 Au1 Au2 87.46(12) 2_655 . ?
C1 Au1 Au2 87.46(12) . 2_655 ?
C1 Au1 Au2 93.08(12) 2_655 2_655 ?
Au2 Au1 Au2 147.100(9) . 2_655 ?
N1 C1 Au1 179.6(5) . . ?
C2 Au2 C2 180.0 5_665 . ?
C2 Au2 Au1 84.37(11) 5_665 5_665 ?
C2 Au2 Au1 95.63(11) . 5_665 ?
C2 Au2 Au1 95.63(11) 5_665 . ?
C2 Au2 Au1 84.37(11) . . ?
Au1 Au2 Au1 180.000(8) 5_665 . ?
N2 C2 Au2 177.5(4) . . ?
C3 N3 C6 108.3(4) . . ?
C4 C3 N3 105.3(4) . . ?
C5A C4 C5B 28.3(8) . . ?
C5A C4 C3 109.9(8) . . ?
C5B C4 C3 109.9(6) . . ?
C4 C5A C6 107.6(10) . . ?
C4 C5B C6 104.3(8) . . ?
N3 C6 C5A 104.7(8) . . ?
N3 C6 C5B 103.6(6) . . ?
C5A C6 C5B 26.6(7) . . ?

loop_
_geom_bond_atom_site_label_1
_geom_bond_atom_site_label_2
_geom_bond_distance
_geom_bond_site_symmetry_2
_geom_bond_publ_flag
Au1 C1 1.988(5) . ?
Au1 C1 1.988(5) 2_655 ?
Au1 Au2 3.0795(4) . ?
Au1 Au2 3.0795(4) 2_655 ?
N1 C1 1.147(6) . ?
Au2 C2 1.989(5) 5_665 ?
Au2 C2 1.989(5) . ?
Au2 Au1 3.0795(4) 5_665 ?
N2 C2 1.144(6) . ?
N3 C3 1.501(6) . ?
N3 C6 1.506(6) . ?
C3 C4 1.481(7) . ?
C4 C5A 1.412(19) . ?
C4 C5B 1.463(12) . ?
C5A C6 1.525(18) . ?
C5B C6 1.540(13) . ?

loop_
_geom_hbond_atom_site_label_D
_geom_hbond_atom_site_label_H
_geom_hbond_atom_site_label_A
_geom_hbond_distance_DH
_geom_hbond_distance_HA
_geom_hbond_distance_DA
_geom_hbond_angle_DHA
_geom_hbond_site_symmetry_A
N3 H3A N2 0.90(6) 1.97(6) 2.851(6) 165(5) .
N3 H3B N1 0.84(6) 2.02(6) 2.856(6) 171(5) 7_666
